data_4106869
loop_
_publ_author_name
'Weidong Rao'
'Dewi Susanti'
'Philip Wai Hong Chan'

_publ_section_title
;
 Gold-Catalyzed Tandem 1,3-Migration/[2 + 2] Cycloaddition of 1,7-Enyne
 Benzoates to Azabicyclo[4.2.0]oct-5-enes
;
_journal_name_full 'Journal of the American Chemical Society'
_journal_page_first 15248
_journal_page_last 15251
_journal_paper_doi 10.1021/ja2052304
_journal_volume 133
_journal_year 2011
_chemical_absolute_configuration ad
_chemical_formula_moiety 'C34 H40 N O4 S'
_chemical_formula_sum 'C34 H40 N O4 S'
_chemical_formula_weight 558.73
_chemical_name_systematic
; 
 ? 
;
_space_group_IT_number 4
_symmetry_cell_setting monoclinic
_symmetry_space_group_name_Hall 'P 2yb'
_symmetry_space_group_name_H-M 'P 1 21 1'
_atom_sites_solution_hydrogens geom
_atom_sites_solution_primary direct
_atom_sites_solution_secondary difmap
_audit_creation_method SHELXL-97
_cell_angle_alpha 90.00
_cell_angle_beta 99.191(4)
_cell_angle_gamma 90.00
_cell_formula_units_Z 2
_cell_length_a 9.2006(6)
_cell_length_b 17.7065(10)
_cell_length_c 9.6157(6)
_cell_measurement_reflns_used 2199
_cell_measurement_temperature 103(2)
_cell_measurement_theta_max 21.29
_cell_measurement_theta_min 2.30
_cell_volume 1546.39(17)
_computing_cell_refinement 'Bruker SAINT'
_computing_data_collection 'Bruker APEX2'
_computing_data_reduction 'Bruker SAINT'
_computing_molecular_graphics 'Bruker SHELXTL'
_computing_publication_material 'Bruker SHELXTL'
_computing_structure_refinement 'SHELXL-97 (Sheldrick, 2008)'
_computing_structure_solution 'SHELXS-97 (Sheldrick, 2008)'
_diffrn_ambient_temperature 103(2)
_diffrn_measured_fraction_theta_full 0.996
_diffrn_measured_fraction_theta_max 0.996
_diffrn_measurement_device_type 'Bruker APEX-II CCD'
_diffrn_measurement_method '\f and \w scans'
_diffrn_radiation_monochromator graphite
_diffrn_radiation_source 'fine-focus sealed tube'
_diffrn_radiation_type MoK\a
_diffrn_radiation_wavelength 0.71073
_diffrn_reflns_av_R_equivalents 0.0430
_diffrn_reflns_av_sigmaI/netI 0.0767
_diffrn_reflns_limit_h_max 9
_diffrn_reflns_limit_h_min -11
_diffrn_reflns_limit_k_max 21
_diffrn_reflns_limit_k_min -22
_diffrn_reflns_limit_l_max 12
_diffrn_reflns_limit_l_min -12
_diffrn_reflns_number 12128
_diffrn_reflns_theta_full 26.39
_diffrn_reflns_theta_max 26.39
_diffrn_reflns_theta_min 2.15
_exptl_absorpt_coefficient_mu 0.142
_exptl_absorpt_correction_T_max 0.9915
_exptl_absorpt_correction_T_min 0.9587
_exptl_absorpt_correction_type multi-scan
_exptl_absorpt_process_details sadabs
_exptl_crystal_colour colourless
_exptl_crystal_density_diffrn 1.200
_exptl_crystal_description plate
_exptl_crystal_F_000 598
_exptl_crystal_size_max 0.30
_exptl_crystal_size_mid 0.22
_exptl_crystal_size_min 0.06
_refine_diff_density_max 0.258
_refine_diff_density_min -0.494
_refine_diff_density_rms 0.073
_refine_ls_abs_structure_details 'Flack H D (1983), Acta Cryst. A39, 876-881'
_refine_ls_abs_structure_Flack -0.01(9)
_refine_ls_extinction_method none
_refine_ls_goodness_of_fit_ref 1.056
_refine_ls_hydrogen_treatment constr
_refine_ls_matrix_type full
_refine_ls_number_parameters 366
_refine_ls_number_reflns 5884
_refine_ls_number_restraints 1
_refine_ls_restrained_S_all 1.056
_refine_ls_R_factor_all 0.0720
_refine_ls_R_factor_gt 0.0504
_refine_ls_shift/su_max 0.000
_refine_ls_shift/su_mean 0.000
_refine_ls_structure_factor_coef Fsqd
_refine_ls_weighting_details 'calc w=1/[\s^2^(Fo^2^)+(0.0613P)^2^+0.0753P] where P=(Fo^2^+2Fc^2^)/3'
_refine_ls_weighting_scheme calc
_refine_ls_wR_factor_gt 0.1101
_refine_ls_wR_factor_ref 0.1332
_reflns_number_gt 4628
_reflns_number_total 5884
_reflns_threshold_expression >2sigma(I)
_cod_data_source_file ja2052304_si_007.cif
_cod_data_source_block chan131
_cod_original_cell_volume 1546.39(16)
_cod_database_code 4106869

loop_
_symmetry_equiv_pos_as_xyz
'x, y, z'
'-x, y+1/2, -z'

loop_
_atom_site_label
_atom_site_type_symbol
_atom_site_fract_x
_atom_site_fract_y
_atom_site_fract_z
_atom_site_U_iso_or_equiv
_atom_site_adp_type
_atom_site_occupancy
_atom_site_symmetry_multiplicity
_atom_site_calc_flag
_atom_site_refinement_flags
C1 C 0.9331(4) 0.8219(2) 0.9757(3) 0.0269(8) Uani 1 1 d .
H1A H 1.0310 0.8465 0.9914 0.032 Uiso 1 1 calc R
H1B H 0.9226 0.7923 1.0609 0.032 Uiso 1 1 calc R
C2 C 0.8137(4) 0.8812(2) 0.9501(3) 0.0248(8) Uani 1 1 d .
H2 H 0.8409 0.9230 0.8890 0.030 Uiso 1 1 calc R
C3 C 0.7334(4) 0.9121(2) 1.0696(4) 0.0316(9) Uani 1 1 d .
H3A H 0.7448 0.8799 1.1547 0.038 Uiso 1 1 calc R
H3B H 0.7563 0.9656 1.0946 0.038 Uiso 1 1 calc R
C4 C 0.5855(4) 0.9008(2) 0.9693(3) 0.0253(8) Uani 1 1 d .
C5 C 0.5201(4) 0.9695(2) 0.8888(3) 0.0254(8) Uani 1 1 d .
C6 C 0.5315(4) 1.0420(2) 0.9464(4) 0.0337(9) Uani 1 1 d .
H6 H 0.5838 1.0494 1.0389 0.040 Uiso 1 1 calc R
C7 C 0.4676(4) 1.1033(2) 0.8709(4) 0.0364(9) Uani 1 1 d .
H7 H 0.4777 1.1520 0.9125 0.044 Uiso 1 1 calc R
C8 C 0.3901(4) 1.0955(2) 0.7374(4) 0.0338(9) Uani 1 1 d .
C9 C 0.3190(5) 1.1636(2) 0.6592(4) 0.0526(12) Uani 1 1 d .
H9A H 0.2750 1.1488 0.5635 0.079 Uiso 1 1 calc R
H9B H 0.3937 1.2026 0.6546 0.079 Uiso 1 1 calc R
H9C H 0.2422 1.1836 0.7090 0.079 Uiso 1 1 calc R
C10 C 0.3796(4) 1.0237(2) 0.6802(4) 0.0406(10) Uani 1 1 d .
H10 H 0.3272 1.0166 0.5877 0.049 Uiso 1 1 calc R
C11 C 0.4436(4) 0.9619(2) 0.7545(4) 0.0339(9) Uani 1 1 d .
H11 H 0.4345 0.9133 0.7118 0.041 Uiso 1 1 calc R
C12 C 0.4265(4) 0.8874(2) 1.1448(3) 0.0285(8) Uani 1 1 d .
C13 C 0.3212(4) 0.8356(2) 1.1990(3) 0.0306(9) Uani 1 1 d .
C14 C 0.2900(4) 0.7642(2) 1.1434(4) 0.0346(9) Uani 1 1 d .
H14 H 0.3326 0.7480 1.0647 0.042 Uiso 1 1 calc R
C15 C 0.1972(4) 0.7162(3) 1.2018(4) 0.0431(10) Uani 1 1 d .
H15 H 0.1783 0.6666 1.1654 0.052 Uiso 1 1 calc R
C16 C 0.1319(5) 0.7415(3) 1.3143(4) 0.0483(12) Uani 1 1 d .
H16 H 0.0675 0.7092 1.3548 0.058 Uiso 1 1 calc R
C17 C 0.1599(5) 0.8114(3) 1.3657(4) 0.0517(12) Uani 1 1 d .
H17 H 0.1124 0.8285 1.4407 0.062 Uiso 1 1 calc R
C18 C 0.2571(5) 0.8595(2) 1.3117(4) 0.0451(11) Uani 1 1 d .
H18 H 0.2790 0.9080 1.3518 0.054 Uiso 1 1 calc R
C19 C 0.6691(3) 0.8462(2) 0.8890(3) 0.0227(8) Uani 1 1 d .
H19 H 0.6549 0.8748 0.7982 0.027 Uiso 1 1 calc R
C20 C 0.6455(3) 0.77784(19) 0.8328(3) 0.0210(7) Uani 1 1 d .
C21 C 0.4947(4) 0.7458(2) 0.7866(3) 0.0261(8) Uani 1 1 d .
H21A H 0.4209 0.7788 0.8206 0.031 Uiso 1 1 calc R
H21B H 0.4886 0.6953 0.8295 0.031 Uiso 1 1 calc R
C22 C 0.4582(4) 0.7388(2) 0.6256(4) 0.0405(10) Uani 1 1 d .
H22A H 0.4776 0.7871 0.5823 0.061 Uiso 1 1 calc R
H22B H 0.3542 0.7255 0.5987 0.061 Uiso 1 1 calc R
H22C H 0.5197 0.6993 0.5933 0.061 Uiso 1 1 calc R
C23 C 0.7786(3) 0.73015(19) 0.8133(3) 0.0213(7) Uani 1 1 d .
H23 H 0.7683 0.7151 0.7120 0.026 Uiso 1 1 calc R
C24 C 0.7836(4) 0.6577(2) 0.9031(4) 0.0278(8) Uani 1 1 d .
H24A H 0.8014 0.6724 1.0037 0.033 Uiso 1 1 calc R
H24B H 0.6856 0.6334 0.8841 0.033 Uiso 1 1 calc R
C25 C 0.8996(4) 0.5991(2) 0.8795(4) 0.0358(9) Uani 1 1 d .
H25 H 0.9979 0.6243 0.8893 0.043 Uiso 1 1 calc R
C26 C 0.9046(5) 0.5378(2) 0.9928(5) 0.0559(13) Uani 1 1 d .
H26A H 0.9345 0.5604 1.0861 0.084 Uiso 1 1 calc R
H26B H 0.9756 0.4987 0.9770 0.084 Uiso 1 1 calc R
H26C H 0.8068 0.5151 0.9880 0.084 Uiso 1 1 calc R
C27 C 0.8640(5) 0.5643(2) 0.7324(5) 0.0511(12) Uani 1 1 d .
H27A H 0.9395 0.5269 0.7200 0.077 Uiso 1 1 calc R
H27B H 0.8621 0.6041 0.6613 0.077 Uiso 1 1 calc R
H27C H 0.7676 0.5396 0.7218 0.077 Uiso 1 1 calc R
C28 C 0.9384(4) 0.87144(19) 0.6367(3) 0.0232(7) Uani 1 1 d .
C29 C 1.0079(4) 0.9410(2) 0.6570(4) 0.0322(9) Uani 1 1 d .
H29 H 1.0993 0.9456 0.7182 0.039 Uiso 1 1 calc R
C30 C 0.9427(5) 1.0038(2) 0.5869(4) 0.0413(10) Uani 1 1 d .
H30 H 0.9907 1.0514 0.6002 0.050 Uiso 1 1 calc R
C31 C 0.8088(5) 0.9986(2) 0.4980(4) 0.0383(10) Uani 1 1 d .
C32 C 0.7350(6) 1.0675(3) 0.4254(5) 0.0644(15) Uani 1 1 d .
H32A H 0.6645 1.0518 0.3431 0.097 Uiso 1 1 calc R
H32B H 0.8096 1.1004 0.3950 0.097 Uiso 1 1 calc R
H32C H 0.6830 1.0951 0.4910 0.097 Uiso 1 1 calc R
C33 C 0.7415(4) 0.9283(2) 0.4786(4) 0.0331(9) Uani 1 1 d .
H33 H 0.6499 0.9238 0.4177 0.040 Uiso 1 1 calc R
C34 C 0.8053(4) 0.8647(2) 0.5463(3) 0.0279(8) Uani 1 1 d .
H34 H 0.7585 0.8169 0.5311 0.034 Uiso 1 1 calc R
N1 N 0.9208(3) 0.77123(15) 0.8517(3) 0.0216(6) Uani 1 1 d .
O1 O 0.4734(2) 0.85936(14) 1.0301(2) 0.0280(6) Uani 1 1 d .
O2 O 0.4670(3) 0.94739(15) 1.1976(2) 0.0356(6) Uani 1 1 d .
O3 O 1.0003(3) 0.72921(13) 0.6316(2) 0.0330(6) Uani 1 1 d .
O4 O 1.1617(3) 0.81233(14) 0.7974(2) 0.0351(6) Uani 1 1 d .
S1 S 1.01764(9) 0.79118(5) 0.72879(8) 0.0252(2) Uani 1 1 d .

loop_
_atom_site_aniso_label
_atom_site_aniso_U_11
_atom_site_aniso_U_22
_atom_site_aniso_U_33
_atom_site_aniso_U_23
_atom_site_aniso_U_13
_atom_site_aniso_U_12
C1 0.0169(17) 0.040(2) 0.0236(17) -0.0033(15) 0.0037(14) -0.0032(15)
C2 0.0176(18) 0.034(2) 0.0235(17) -0.0040(15) 0.0045(14) -0.0005(15)
C3 0.0220(19) 0.047(2) 0.0262(18) -0.0102(16) 0.0060(15) 0.0046(17)
C4 0.0184(18) 0.036(2) 0.0231(17) -0.0040(15) 0.0079(14) 0.0003(15)
C5 0.0166(17) 0.035(2) 0.0270(17) -0.0067(15) 0.0097(14) 0.0003(15)
C6 0.035(2) 0.040(2) 0.0266(18) -0.0070(17) 0.0085(16) -0.0033(18)
C7 0.044(2) 0.028(2) 0.041(2) -0.0057(17) 0.0180(19) -0.0077(18)
C8 0.037(2) 0.035(2) 0.0321(19) 0.0027(17) 0.0138(17) 0.0041(18)
C9 0.076(4) 0.040(3) 0.045(2) 0.004(2) 0.017(2) 0.007(2)
C10 0.041(2) 0.045(3) 0.033(2) -0.0031(18) -0.0024(18) 0.002(2)
C11 0.031(2) 0.035(2) 0.034(2) -0.0060(17) -0.0014(16) 0.0060(17)
C12 0.0203(19) 0.045(2) 0.0205(17) 0.0032(17) 0.0048(14) 0.0131(17)
C13 0.0242(19) 0.045(2) 0.0235(17) 0.0136(16) 0.0077(14) 0.0180(18)
C14 0.025(2) 0.049(3) 0.0325(19) 0.0064(17) 0.0111(16) 0.0062(17)
C15 0.036(2) 0.053(3) 0.043(2) 0.010(2) 0.0123(19) 0.005(2)
C16 0.040(3) 0.060(3) 0.049(3) 0.030(2) 0.019(2) 0.012(2)
C17 0.064(3) 0.059(3) 0.042(2) 0.017(2) 0.036(2) 0.018(2)
C18 0.056(3) 0.051(3) 0.034(2) 0.0131(19) 0.025(2) 0.017(2)
C19 0.0131(16) 0.037(2) 0.0177(15) 0.0061(14) 0.0026(13) 0.0018(15)
C20 0.0168(16) 0.027(2) 0.0198(15) 0.0045(14) 0.0055(12) 0.0009(14)
C21 0.0163(17) 0.027(2) 0.0362(19) 0.0009(15) 0.0064(14) -0.0024(14)
C22 0.025(2) 0.051(3) 0.044(2) -0.0129(19) 0.0002(17) -0.0056(19)
C23 0.0143(17) 0.0262(19) 0.0238(16) 0.0021(14) 0.0046(13) -0.0004(14)
C24 0.024(2) 0.032(2) 0.0284(18) 0.0068(15) 0.0069(15) 0.0021(16)
C25 0.028(2) 0.030(2) 0.048(2) 0.0120(18) 0.0052(18) 0.0035(17)
C26 0.046(3) 0.041(3) 0.078(3) 0.030(2) 0.001(2) 0.009(2)
C27 0.060(3) 0.031(2) 0.067(3) 0.000(2) 0.023(2) 0.008(2)
C28 0.028(2) 0.0217(19) 0.0214(16) 0.0039(13) 0.0088(14) 0.0017(15)
C29 0.031(2) 0.035(2) 0.0301(19) -0.0034(16) 0.0036(16) -0.0036(17)
C30 0.062(3) 0.023(2) 0.039(2) -0.0019(17) 0.007(2) -0.0041(19)
C31 0.051(3) 0.034(2) 0.029(2) -0.0042(17) 0.0026(18) 0.007(2)
C32 0.089(4) 0.035(3) 0.061(3) 0.011(2) -0.011(3) 0.013(3)
C33 0.032(2) 0.040(2) 0.0258(18) 0.0013(16) -0.0019(16) 0.0048(18)
C34 0.032(2) 0.027(2) 0.0248(17) 0.0021(14) 0.0050(15) -0.0006(17)
N1 0.0146(13) 0.0276(17) 0.0231(13) 0.0029(11) 0.0051(11) 0.0029(11)
O1 0.0184(12) 0.0418(15) 0.0259(12) -0.0038(11) 0.0095(10) 0.0037(11)
O2 0.0368(16) 0.0479(19) 0.0235(13) -0.0026(12) 0.0090(11) 0.0097(13)
O3 0.0412(17) 0.0287(14) 0.0343(14) 0.0026(11) 0.0214(12) 0.0063(12)
O4 0.0161(12) 0.0474(18) 0.0437(14) 0.0138(12) 0.0107(11) 0.0046(11)
S1 0.0180(4) 0.0300(5) 0.0304(4) 0.0055(4) 0.0125(3) 0.0049(4)

loop_
_atom_type_symbol
_atom_type_description
_atom_type_scat_dispersion_real
_atom_type_scat_dispersion_imag
_atom_type_scat_source
C C 0.0033 0.0016 'International Tables Vol C Tables 4.2.6.8 and 6.1.1.4'
H H 0.0000 0.0000 'International Tables Vol C Tables 4.2.6.8 and 6.1.1.4'
N N 0.0061 0.0033 'International Tables Vol C Tables 4.2.6.8 and 6.1.1.4'
O O 0.0106 0.0060 'International Tables Vol C Tables 4.2.6.8 and 6.1.1.4'
S S 0.1246 0.1234 'International Tables Vol C Tables 4.2.6.8 and 6.1.1.4'

loop_
_geom_angle_atom_site_label_1
_geom_angle_atom_site_label_2
_geom_angle_atom_site_label_3
_geom_angle
N1 C1 C2 109.3(2)
N1 C1 H1A 109.8
C2 C1 H1A 109.8
N1 C1 H1B 109.8
C2 C1 H1B 109.8
H1A C1 H1B 108.3
C19 C2 C1 110.6(3)
C19 C2 C3 86.5(2)
C1 C2 C3 122.7(3)
C19 C2 H2 111.4
C1 C2 H2 111.4
C3 C2 H2 111.4
C4 C3 C2 88.2(2)
C4 C3 H3A 114.0
C2 C3 H3A 114.0
C4 C3 H3B 114.0
C2 C3 H3B 114.0
H3A C3 H3B 111.2
O1 C4 C5 111.0(3)
O1 C4 C19 109.3(3)
C5 C4 C19 116.3(3)
O1 C4 C3 114.9(3)
C5 C4 C3 116.8(3)
C19 C4 C3 86.2(2)
C11 C5 C6 117.3(3)
C11 C5 C4 120.2(3)
C6 C5 C4 122.5(3)
C7 C6 C5 120.9(3)
C7 C6 H6 119.5
C5 C6 H6 119.5
C8 C7 C6 121.8(4)
C8 C7 H7 119.1
C6 C7 H7 119.1
C7 C8 C10 117.2(4)
C7 C8 C9 120.2(4)
C10 C8 C9 122.6(4)
C8 C9 H9A 109.5
C8 C9 H9B 109.5
H9A C9 H9B 109.5
C8 C9 H9C 109.5
H9A C9 H9C 109.5
H9B C9 H9C 109.5
C8 C10 C11 121.6(4)
C8 C10 H10 119.2
C11 C10 H10 119.2
C5 C11 C10 121.2(4)
C5 C11 H11 119.4
C10 C11 H11 119.4
O2 C12 O1 123.5(3)
O2 C12 C13 124.6(3)
O1 C12 C13 111.9(3)
C18 C13 C14 119.6(4)
C18 C13 C12 118.0(4)
C14 C13 C12 122.3(3)
C13 C14 C15 120.5(4)
C13 C14 H14 119.8
C15 C14 H14 119.8
C14 C15 C16 119.2(4)
C14 C15 H15 120.4
C16 C15 H15 120.4
C17 C16 C15 120.1(4)
C17 C16 H16 120.0
C15 C16 H16 120.0
C16 C17 C18 121.5(4)
C16 C17 H17 119.2
C18 C17 H17 119.2
C13 C18 C17 119.1(4)
C13 C18 H18 120.5
C17 C18 H18 120.5
C20 C19 C2 127.8(3)
C20 C19 C4 136.3(3)
C2 C19 C4 91.6(3)
C20 C19 H19 96.6
C2 C19 H19 96.6
C4 C19 H19 96.6
C19 C20 C21 123.2(3)
C19 C20 C23 118.2(3)
C21 C20 C23 118.5(3)
C20 C21 C22 111.8(3)
C20 C21 H21A 109.2
C22 C21 H21A 109.2
C20 C21 H21B 109.2
C22 C21 H21B 109.2
H21A C21 H21B 107.9
C21 C22 H22A 109.5
C21 C22 H22B 109.5
H22A C22 H22B 109.5
C21 C22 H22C 109.5
H22A C22 H22C 109.5
H22B C22 H22C 109.5
N1 C23 C20 113.0(3)
N1 C23 C24 108.7(3)
C20 C23 C24 110.2(3)
N1 C23 H23 108.3
C20 C23 H23 108.3
C24 C23 H23 108.3
C25 C24 C23 116.1(3)
C25 C24 H24A 108.3
C23 C24 H24A 108.3
C25 C24 H24B 108.3
C23 C24 H24B 108.3
H24A C24 H24B 107.4
C27 C25 C24 111.1(3)
C27 C25 C26 110.5(4)
C24 C25 C26 108.5(3)
C27 C25 H25 108.9
C24 C25 H25 108.9
C26 C25 H25 108.9
C25 C26 H26A 109.5
C25 C26 H26B 109.5
H26A C26 H26B 109.5
C25 C26 H26C 109.5
H26A C26 H26C 109.5
H26B C26 H26C 109.5
C25 C27 H27A 109.5
C25 C27 H27B 109.5
H27A C27 H27B 109.5
C25 C27 H27C 109.5
H27A C27 H27C 109.5
H27B C27 H27C 109.5
C29 C28 C34 120.3(3)
C29 C28 S1 119.9(3)
C34 C28 S1 119.8(3)
C30 C29 C28 119.4(4)
C30 C29 H29 120.3
C28 C29 H29 120.3
C29 C30 C31 121.3(4)
C29 C30 H30 119.4
C31 C30 H30 119.4
C30 C31 C33 118.4(4)
C30 C31 C32 121.3(4)
C33 C31 C32 120.3(4)
C31 C32 H32A 109.5
C31 C32 H32B 109.5
H32A C32 H32B 109.5
C31 C32 H32C 109.5
H32A C32 H32C 109.5
H32B C32 H32C 109.5
C34 C33 C31 121.3(4)
C34 C33 H33 119.3
C31 C33 H33 119.3
C33 C34 C28 119.3(3)
C33 C34 H34 120.3
C28 C34 H34 120.3
C1 N1 C23 116.5(3)
C1 N1 S1 118.2(2)
C23 N1 S1 119.1(2)
C12 O1 C4 118.9(3)
O4 S1 O3 119.92(15)
O4 S1 N1 107.18(13)
O3 S1 N1 106.87(14)
O4 S1 C28 107.32(16)
O3 S1 C28 107.13(15)
N1 S1 C28 107.94(15)

loop_
_geom_bond_atom_site_label_1
_geom_bond_atom_site_label_2
_geom_bond_distance
C1 N1 1.482(4)
C1 C2 1.511(5)
C1 H1A 0.9900
C1 H1B 0.9900
C2 C19 1.500(5)
C2 C3 1.561(4)
C2 H2 1.0000
C3 C4 1.550(5)
C3 H3A 0.9900
C3 H3B 0.9900
C4 O1 1.462(4)
C4 C5 1.514(5)
C4 C19 1.520(5)
C5 C11 1.375(5)
C5 C6 1.396(5)
C6 C7 1.383(5)
C6 H6 0.9500
C7 C8 1.372(5)
C7 H7 0.9500
C8 C10 1.382(5)
C8 C9 1.514(5)
C9 H9A 0.9800
C9 H9B 0.9800
C9 H9C 0.9800
C10 C11 1.386(5)
C10 H10 0.9500
C11 H11 0.9500
C12 O2 1.211(4)
C12 O1 1.341(4)
C12 C13 1.488(5)
C13 C18 1.380(5)
C13 C14 1.384(5)
C14 C15 1.386(5)
C14 H14 0.9500
C15 C16 1.393(6)
C15 H15 0.9500
C16 C17 1.343(7)
C16 H16 0.9500
C17 C18 1.394(6)
C17 H17 0.9500
C18 H18 0.9500
C19 C20 1.329(5)
C19 H19 1.0000
C20 C21 1.500(4)
C20 C23 1.523(4)
C21 C22 1.535(5)
C21 H21A 0.9900
C21 H21B 0.9900
C22 H22A 0.9800
C22 H22B 0.9800
C22 H22C 0.9800
C23 N1 1.491(4)
C23 C24 1.543(4)
C23 H23 1.0000
C24 C25 1.531(5)
C24 H24A 0.9900
C24 H24B 0.9900
C25 C27 1.529(6)
C25 C26 1.534(5)
C25 H25 1.0000
C26 H26A 0.9800
C26 H26B 0.9800
C26 H26C 0.9800
C27 H27A 0.9800
C27 H27B 0.9800
C27 H27C 0.9800
C28 C29 1.388(5)
C28 C34 1.389(5)
C28 S1 1.769(3)
C29 C30 1.386(5)
C29 H29 0.9500
C30 C31 1.386(6)
C30 H30 0.9500
C31 C33 1.388(5)
C31 C32 1.513(6)
C32 H32A 0.9800
C32 H32B 0.9800
C32 H32C 0.9800
C33 C34 1.383(5)
C33 H33 0.9500
C34 H34 0.9500
N1 S1 1.628(3)
O3 S1 1.433(3)
O4 S1 1.433(2)
